data_4508637
loop_
_publ_author_name
'Li, Ming'
'Chen, Shuoping'
'Xiang, Jiangfeng'
'He, Hanjiang'
'Yuan, Liangjie'
'Sun, Jutang'

_publ_section_title
;
 Synthesis, Characterization, and Thermal Study of a T4(2)6(2) Water Tape
 in a Proton-Transfer Salt Host
;
_journal_issue 6
_journal_name_full 'Crystal Growth &amp; Design'
_journal_page_first 1250
_journal_paper_doi 10.1021/cg050609h
_journal_volume 6
_journal_year 2006
_chemical_formula_sum 'C10 H52 N8 O18 P4 Zn'
_chemical_formula_weight 761.85
_chemical_name_systematic
; 
 ? 
;
_space_group_IT_number 2
_symmetry_cell_setting triclinic
_symmetry_space_group_name_Hall '-P 1'
_symmetry_space_group_name_H-M 'P -1'
_atom_sites_solution_hydrogens geom
_atom_sites_solution_primary direct
_atom_sites_solution_secondary difmap
_audit_creation_method SHELXL-97
_cell_angle_alpha 98.2790(10)
_cell_angle_beta 96.8610(10)
_cell_angle_gamma 91.5590(10)
_cell_formula_units_Z 1
_cell_length_a 6.4283(5)
_cell_length_b 9.0194(7)
_cell_length_c 13.3567(10)
_cell_measurement_reflns_used 3779
_cell_measurement_temperature 293(2)
_cell_measurement_theta_max 29.56
_cell_measurement_theta_min 2.56
_cell_volume 760.08(10)
_computing_cell_refinement 'Bruker SMART'
_computing_data_collection 'Bruker SMART'
_computing_data_reduction 'Bruker SAINT'
_computing_molecular_graphics 'Bruker SHELXTL'
_computing_publication_material 'Bruker SHELXTL'
_computing_structure_refinement 'SHELXL-97 (Sheldrick, 1997)'
_computing_structure_solution 'SHELXS-97 (Sheldrick, 1990)'
_diffrn_ambient_temperature 293(2)
_diffrn_measured_fraction_theta_full 0.982
_diffrn_measured_fraction_theta_max 0.982
_diffrn_measurement_device_type 'CCD area detector'
_diffrn_measurement_method 'phi and omega scans'
_diffrn_radiation_monochromator graphite
_diffrn_radiation_source 'fine-focus sealed tube'
_diffrn_radiation_type MoK\a
_diffrn_radiation_wavelength 0.71073
_diffrn_reflns_av_R_equivalents 0.0100
_diffrn_reflns_av_sigmaI/netI 0.0167
_diffrn_reflns_limit_h_max 7
_diffrn_reflns_limit_h_min -7
_diffrn_reflns_limit_k_max 9
_diffrn_reflns_limit_k_min -11
_diffrn_reflns_limit_l_max 13
_diffrn_reflns_limit_l_min -16
_diffrn_reflns_number 4420
_diffrn_reflns_theta_full 25.99
_diffrn_reflns_theta_max 25.99
_diffrn_reflns_theta_min 2.28
_exptl_absorpt_coefficient_mu 1.104
_exptl_absorpt_correction_T_max 0.8094
_exptl_absorpt_correction_T_min 0.7330
_exptl_absorpt_correction_type multi-scan
_exptl_absorpt_process_details SADABS
_exptl_crystal_colour colourless
_exptl_crystal_density_diffrn 1.664
_exptl_crystal_density_meas 0
_exptl_crystal_density_method 'not measured'
_exptl_crystal_description needle
_exptl_crystal_F_000 402
_exptl_crystal_size_max 0.30
_exptl_crystal_size_mid 0.20
_exptl_crystal_size_min 0.20
_refine_diff_density_max 1.321
_refine_diff_density_min -0.318
_refine_diff_density_rms 0.067
_refine_ls_extinction_coef 0.017(3)
_refine_ls_extinction_expression Fc^*^=kFc[1+0.001xFc^2^\l^3^/sin(2\q)]^-1/4^
_refine_ls_extinction_method SHELXL
_refine_ls_goodness_of_fit_ref 1.059
_refine_ls_hydrogen_treatment mixed
_refine_ls_matrix_type full
_refine_ls_number_parameters 292
_refine_ls_number_reflns 2917
_refine_ls_number_restraints 3
_refine_ls_restrained_S_all 1.144
_refine_ls_R_factor_all 0.0277
_refine_ls_R_factor_gt 0.0271
_refine_ls_shift/su_max 0.020
_refine_ls_shift/su_mean 0.001
_refine_ls_structure_factor_coef Fsqd
_refine_ls_weighting_details 'calc w=1/[\s^2^(Fo^2^)+(0.0488P)^2^+0.6184P] where P=(Fo^2^+2Fc^2^)/3'
_refine_ls_weighting_scheme calc
_refine_ls_wR_factor_gt 0.0802
_refine_ls_wR_factor_ref 0.0808
_reflns_number_gt 2830
_reflns_number_total 2917
_reflns_threshold_expression >2sigma(I)
_cod_data_source_file cg050609hsup1.cif
_cod_data_source_block 1009lm2_0m
_cod_depositor_comments
;
The following automatic conversions were performed:

'_symmetry_cell_setting' value 'Triclinic' changed to 'triclinic'
according to /home/saulius/struct/CIF-dictionaries/cif_core.dic
dictionary named 'cif_core.dic' version 2.4.2 from 2011-04-26.

Automatic conversion script
Id: cif_fix_values 1891 2012-01-12 08:04:46Z andrius 
;
_cod_original_sg_symbol_H-M P-1
_cod_database_code 4508637

loop_
_symmetry_equiv_pos_as_xyz
'x, y, z'
'-x, -y, -z'

loop_
_atom_site_label
_atom_site_type_symbol
_atom_site_fract_x
_atom_site_fract_y
_atom_site_fract_z
_atom_site_U_iso_or_equiv
_atom_site_adp_type
_atom_site_occupancy
_atom_site_symmetry_multiplicity
_atom_site_calc_flag
_atom_site_refinement_flags
Zn1 Zn 0.5000 0.0000 0.5000 0.01740(14) Uani 1 2 d S
P1 P 0.30297(8) 0.24843(6) 0.63879(4) 0.01566(15) Uani 1 1 d .
P2 P 0.56487(8) 0.00214(6) 0.72996(4) 0.01547(15) Uani 1 1 d .
C1 C 0.5595(3) 0.1926(2) 0.69576(15) 0.0159(4) Uani 1 1 d .
C2 C 0.6480(4) 0.3077(3) 0.78746(17) 0.0232(5) Uani 1 1 d .
C3 C 0.0994(4) -0.0098(3) 0.97546(19) 0.0277(5) Uani 1 1 d .
C4 C 0.1264(4) 0.3842(3) 0.33439(19) 0.0266(5) Uani 1 1 d .
C5 C -0.0521(4) 0.3117(3) 0.3766(2) 0.0276(5) Uani 1 1 d .
N1 N 0.3114(3) -0.1806(2) 0.39150(14) 0.0181(4) Uani 1 1 d .
N2 N 0.1110(3) 0.0958(2) 0.90178(15) 0.0246(4) Uani 1 1 d .
N3 N 0.3340(3) 0.3752(2) 0.39544(15) 0.0221(4) Uani 1 1 d .
N4 N -0.0299(3) 0.1497(2) 0.38030(16) 0.0218(4) Uani 1 1 d .
O1 O 0.2416(2) 0.12371(17) 0.54722(11) 0.0203(3) Uani 1 1 d .
O2 O 0.3520(2) 0.39648(17) 0.60110(12) 0.0236(3) Uani 1 1 d .
O3 O 0.1482(2) 0.25954(19) 0.71496(12) 0.0258(4) Uani 1 1 d .
O4 O 0.4846(2) -0.10201(16) 0.62962(11) 0.0192(3) Uani 1 1 d .
O5 O 0.4284(3) -0.01370(18) 0.81224(12) 0.0267(4) Uani 1 1 d .
O6 O 0.7938(2) -0.02420(18) 0.76177(12) 0.0228(3) Uani 1 1 d .
O1W O 0.1582(3) 0.4975(3) 0.86403(16) 0.0385(5) Uani 1 1 d .
O2W O 0.8294(4) 0.6275(2) 0.95874(18) 0.0412(5) Uani 1 1 d .
O3W O 0.4722(4) 0.6926(3) 0.8404(2) 0.0671(7) Uani 1 1 d D
H1 H 0.576(5) 0.301(3) 0.846(2) 0.037(8) Uiso 1 1 d .
H2 H 0.637(5) 0.406(4) 0.769(2) 0.040(8) Uiso 1 1 d .
H3 H 0.799(5) 0.293(3) 0.804(2) 0.037(8) Uiso 1 1 d .
H4 H 0.316(4) -0.264(3) 0.416(2) 0.024(7) Uiso 1 1 d .
H5 H 0.181(5) -0.172(3) 0.370(2) 0.032(8) Uiso 1 1 d .
H6 H 0.225(5) 0.082(4) 0.871(2) 0.039(8) Uiso 1 1 d .
H7 H -0.001(6) 0.079(4) 0.858(3) 0.041(9) Uiso 1 1 d .
H8 H 0.118(5) 0.185(4) 0.935(2) 0.034(8) Uiso 1 1 d .
H9 H 0.101(4) -0.111(4) 0.938(2) 0.035(8) Uiso 1 1 d .
H10 H 0.215(5) 0.002(4) 1.025(3) 0.041(8) Uiso 1 1 d .
H11 H 0.319(5) 0.390(3) 0.466(3) 0.035(8) Uiso 1 1 d .
H12 H 0.432(5) 0.447(3) 0.385(2) 0.028(7) Uiso 1 1 d .
H13 H 0.392(5) 0.286(4) 0.382(2) 0.035(8) Uiso 1 1 d .
H14 H 0.094(5) 0.486(4) 0.331(2) 0.041(8) Uiso 1 1 d .
H15 H 0.143(4) 0.341(3) 0.263(2) 0.025(7) Uiso 1 1 d .
H16 H -0.069(5) 0.353(3) 0.444(2) 0.034(8) Uiso 1 1 d .
H17 H -0.175(5) 0.323(4) 0.333(2) 0.040(8) Uiso 1 1 d .
H18 H 0.034(5) 0.110(3) 0.330(2) 0.029(7) Uiso 1 1 d .
H19 H -0.152(6) 0.115(4) 0.381(2) 0.035(8) Uiso 1 1 d .
H20 H 0.056(5) 0.140(3) 0.434(2) 0.030(7) Uiso 1 1 d .
H1W1 H 0.148(6) 0.429(4) 0.818(3) 0.045(10) Uiso 1 1 d .
H2W1 H 0.254(8) 0.554(6) 0.857(4) 0.092(17) Uiso 1 1 d .
H1W2 H 0.807(8) 0.578(6) 1.001(4) 0.088(17) Uiso 1 1 d .
H2W2 H 0.907(7) 0.587(5) 0.924(3) 0.058(12) Uiso 1 1 d .
H1W3 H 0.479(7) 0.774(4) 0.817(5) 0.17(3) Uiso 1 1 d D
H2W3 H 0.600(4) 0.681(4) 0.886(2) 0.052(10) Uiso 1 1 d D

loop_
_atom_site_aniso_label
_atom_site_aniso_U_11
_atom_site_aniso_U_22
_atom_site_aniso_U_33
_atom_site_aniso_U_23
_atom_site_aniso_U_13
_atom_site_aniso_U_12
Zn1 0.0196(2) 0.0171(2) 0.01585(19) 0.00267(13) 0.00317(13) 0.00079(13)
P1 0.0141(3) 0.0154(3) 0.0175(3) 0.0026(2) 0.00198(19) 0.00078(19)
P2 0.0153(3) 0.0163(3) 0.0154(3) 0.00375(19) 0.00259(19) 0.00095(19)
C1 0.0145(9) 0.0165(10) 0.0164(9) 0.0021(7) 0.0019(7) -0.0011(7)
C2 0.0238(12) 0.0213(11) 0.0223(11) -0.0008(9) -0.0007(9) -0.0017(9)
C3 0.0217(12) 0.0381(14) 0.0251(11) 0.0076(10) 0.0058(10) 0.0052(10)
C4 0.0264(12) 0.0225(12) 0.0316(12) 0.0109(9) -0.0016(9) -0.0001(9)
C5 0.0211(12) 0.0255(12) 0.0367(13) 0.0064(10) 0.0031(10) 0.0045(9)
N1 0.0157(9) 0.0190(9) 0.0210(9) 0.0059(7) 0.0048(7) 0.0006(7)
N2 0.0218(10) 0.0308(12) 0.0209(9) 0.0014(8) 0.0045(8) 0.0002(8)
N3 0.0222(10) 0.0178(9) 0.0265(10) 0.0054(7) 0.0020(8) -0.0009(8)
N4 0.0172(10) 0.0234(10) 0.0243(10) 0.0033(8) 0.0014(8) -0.0026(8)
O1 0.0187(7) 0.0203(8) 0.0203(7) 0.0004(6) -0.0013(6) 0.0014(6)
O2 0.0262(8) 0.0175(8) 0.0276(8) 0.0072(6) 0.0013(6) 0.0009(6)
O3 0.0198(8) 0.0307(9) 0.0276(8) 0.0028(7) 0.0081(6) 0.0017(6)
O4 0.0220(8) 0.0160(7) 0.0189(7) 0.0031(6) -0.0002(6) -0.0015(6)
O5 0.0312(9) 0.0255(8) 0.0280(8) 0.0099(7) 0.0148(7) 0.0052(7)
O6 0.0181(8) 0.0255(8) 0.0241(8) 0.0040(6) -0.0006(6) 0.0038(6)
O1W 0.0399(11) 0.0366(11) 0.0380(11) -0.0019(9) 0.0113(9) -0.0021(9)
O2W 0.0479(12) 0.0350(11) 0.0394(11) 0.0012(9) 0.0034(10) 0.0084(9)
O3W 0.0661(17) 0.0436(14) 0.092(2) 0.0284(14) -0.0086(15) -0.0094(12)

loop_
_atom_type_symbol
_atom_type_description
_atom_type_scat_dispersion_real
_atom_type_scat_dispersion_imag
_atom_type_scat_source
C C 0.0033 0.0016 'International Tables Vol C Tables 4.2.6.8 and 6.1.1.4'
H H 0.0000 0.0000 'International Tables Vol C Tables 4.2.6.8 and 6.1.1.4'
N N 0.0061 0.0033 'International Tables Vol C Tables 4.2.6.8 and 6.1.1.4'
O O 0.0106 0.0060 'International Tables Vol C Tables 4.2.6.8 and 6.1.1.4'
P P 0.1023 0.0942 'International Tables Vol C Tables 4.2.6.8 and 6.1.1.4'
Zn Zn 0.2839 1.4301 'International Tables Vol C Tables 4.2.6.8 and 6.1.1.4'

loop_
_geom_angle_atom_site_label_1
_geom_angle_atom_site_label_2
_geom_angle_atom_site_label_3
_geom_angle
_geom_angle_site_symmetry_1
_geom_angle_site_symmetry_3
O4 Zn1 O4 180.0 2_656 .
O4 Zn1 O1 85.52(6) 2_656 2_656
O4 Zn1 O1 94.48(6) . 2_656
O4 Zn1 O1 94.48(6) 2_656 .
O4 Zn1 O1 85.52(6) . .
O1 Zn1 O1 180.00(8) 2_656 .
O4 Zn1 N1 84.13(6) 2_656 .
O4 Zn1 N1 95.87(6) . .
O1 Zn1 N1 83.16(6) 2_656 .
O1 Zn1 N1 96.84(6) . .
O4 Zn1 N1 95.87(6) 2_656 2_656
O4 Zn1 N1 84.13(6) . 2_656
O1 Zn1 N1 96.84(6) 2_656 2_656
O1 Zn1 N1 83.16(6) . 2_656
N1 Zn1 N1 180.0 . 2_656
O3 P1 O2 114.23(9) . .
O3 P1 O1 113.11(9) . .
O2 P1 O1 110.07(9) . .
O3 P1 C1 110.77(9) . .
O2 P1 C1 104.42(9) . .
O1 P1 C1 103.35(9) . .
O5 P2 O6 113.00(9) . .
O5 P2 O4 111.74(9) . .
O6 P2 O4 109.89(9) . .
O5 P2 C1 111.17(9) . .
O6 P2 C1 105.82(9) . .
O4 P2 C1 104.74(9) . .
N1 C1 C2 114.09(17) 2_656 .
N1 C1 P2 102.53(13) 2_656 .
C2 C1 P2 110.38(14) . .
N1 C1 P1 103.23(13) 2_656 .
C2 C1 P1 110.56(14) . .
P2 C1 P1 115.76(10) . .
N2 C3 C3 110.1(3) . 2_557
N3 C4 C5 113.36(19) . .
N4 C5 C4 113.7(2) . .
C1 N1 Zn1 99.76(12) 2_656 .
P1 O1 Zn1 113.74(8) . .
P2 O4 Zn1 113.25(8) . .

loop_
_geom_bond_atom_site_label_1
_geom_bond_atom_site_label_2
_geom_bond_distance
_geom_bond_site_symmetry_2
Zn1 O4 2.0853(14) 2_656
Zn1 O4 2.0853(14) .
Zn1 O1 2.1329(15) 2_656
Zn1 O1 2.1329(15) .
Zn1 N1 2.2396(19) .
Zn1 N1 2.2396(19) 2_656
P1 O3 1.5012(16) .
P1 O2 1.5312(16) .
P1 O1 1.5431(15) .
P1 C1 1.846(2) .
P2 O5 1.5055(16) .
P2 O6 1.5172(16) .
P2 O4 1.5462(15) .
P2 C1 1.840(2) .
C1 N1 1.503(3) 2_656
C1 C2 1.529(3) .
C3 N2 1.471(3) .
C3 C3 1.508(4) 2_557
C4 N3 1.489(3) .
C4 C5 1.511(3) .
C5 N4 1.479(3) .
N1 C1 1.503(2) 2_656

loop_
_geom_hbond_atom_site_label_D
_geom_hbond_atom_site_label_H
_geom_hbond_atom_site_label_A
_geom_hbond_distance_DH
_geom_hbond_distance_HA
_geom_hbond_distance_DA
_geom_hbond_angle_DHA
_geom_hbond_site_symmetry_A
O1W H1W1 O3 0.80(4) 1.90(4) 2.703(3) 174(4) .
O1W H2W1 O3W 0.81(5) 1.91(5) 2.718(3) 178(5) .
O2W H1W2 O1W 0.80(6) 2.00(6) 2.758(3) 158(5) 2_667
O2W H2W2 O1W 0.78(5) 2.02(5) 2.791(3) 167(4) 1_655
O3W H1W3 O5 0.842(11) 1.96(3) 2.746(3) 156(7) 1_565
N2 H8 O2W 0.86(4) 2.04(4) 2.879(3) 166(3) 2_667
O3W H2W3 O2W 0.982(11) 1.783(13) 2.755(3) 170(3) .
N4 H20 O1 0.87(3) 1.83(3) 2.705(3) 178(3) .
N3 H11 O2 0.94(3) 1.79(3) 2.714(3) 166(3) .
N2 H6 O5 0.88(4) 1.79(4) 2.631(3) 159(3) .
N1 H4 O2 0.87(3) 2.49(3) 2.953(2) 114(2) 2_656
N1 H5 O3 0.86(3) 2.34(3) 3.138(2) 155(3) 2_556
N2 H7 O6 0.87(4) 1.86(4) 2.685(3) 160(3) 1_455
N3 H12 O2 0.93(3) 1.92(3) 2.836(3) 166(2) 2_666
N3 H13 O4 0.89(3) 1.86(3) 2.748(2) 174(3) 2_656
N4 H18 O6 0.87(3) 1.85(3) 2.711(3) 171(3) 2_656
N4 H19 O4 0.84(4) 2.13(4) 2.927(3) 160(3) 2_556
N4 H19 O1 0.84(4) 2.56(3) 3.113(2) 125(3) 2_556

loop_
_geom_torsion_atom_site_label_1
_geom_torsion_atom_site_label_2
_geom_torsion_atom_site_label_3
_geom_torsion_atom_site_label_4
_geom_torsion
_geom_torsion_site_symmetry_1
_geom_torsion_site_symmetry_4
O5 P2 C1 N1 -175.61(13) . 2_656
O6 P2 C1 N1 61.35(14) . 2_656
O4 P2 C1 N1 -54.77(14) . 2_656
O5 P2 C1 C2 62.48(17) . .
O6 P2 C1 C2 -60.56(16) . .
O4 P2 C1 C2 -176.68(14) . .
O5 P2 C1 P1 -64.05(14) . .
O6 P2 C1 P1 172.91(10) . .
O4 P2 C1 P1 56.79(13) . .
O3 P1 C1 N1 177.53(12) . 2_656
O2 P1 C1 N1 -59.06(14) . 2_656
O1 P1 C1 N1 56.10(14) . 2_656
O3 P1 C1 C2 -60.06(17) . .
O2 P1 C1 C2 63.35(16) . .
O1 P1 C1 C2 178.51(14) . .
O3 P1 C1 P2 66.38(13) . .
O2 P1 C1 P2 -170.21(10) . .
O1 P1 C1 P2 -55.05(13) . .
N3 C4 C5 N4 -60.8(3) . .
O4 Zn1 N1 C1 43.25(12) 2_656 2_656
O4 Zn1 N1 C1 -136.75(12) . 2_656
O1 Zn1 N1 C1 -42.92(12) 2_656 2_656
O1 Zn1 N1 C1 137.08(12) . 2_656
N1 Zn1 N1 C1 129(100) 2_656 2_656
O3 P1 O1 Zn1 -139.16(9) . .
O2 P1 O1 Zn1 91.72(10) . .
C1 P1 O1 Zn1 -19.32(11) . .
O4 Zn1 O1 P1 -105.19(9) 2_656 .
O4 Zn1 O1 P1 74.81(9) . .
O1 Zn1 O1 P1 158(100) 2_656 .
N1 Zn1 O1 P1 170.19(9) . .
N1 Zn1 O1 P1 -9.81(9) 2_656 .
O5 P2 O4 Zn1 138.78(9) . .
O6 P2 O4 Zn1 -94.95(10) . .
C1 P2 O4 Zn1 18.32(11) . .
O4 Zn1 O4 P2 -51(100) 2_656 .
O1 Zn1 O4 P2 107.09(9) 2_656 .
O1 Zn1 O4 P2 -72.91(9) . .
N1 Zn1 O4 P2 -169.35(9) . .
N1 Zn1 O4 P2 10.65(9) 2_656 .
